data_4332424
loop_
_publ_author_name
'del C. Fern\'andez-Fern\'andez, M.'
'Bastida, R.'
'Mac\'ias, A.'
'P\'erez-Lourido, P.'
'Platas-Iglesias, C.'
'Valencia, L.'

_publ_section_title
;
 Lanthanide(III) Complexes with a Tetrapyridine Pendant-Armed Macrocyclic
 Ligand:&#x00A0;1H NMR Structural Determination in Solution, X-ray
 Diffraction, and Density-Functional Theory Calculations
;
_journal_issue 11
_journal_name_full 'Inorganic Chemistry'
_journal_page_first 4484
_journal_page_last 4496
_journal_paper_doi 10.1021/ic0603508
_journal_volume 45
_journal_year 2006
_chemical_formula_sum 'C42 H46 N16 O24 Tm2'
_chemical_formula_weight 1496.81
_chemical_name_systematic
;
 ?
;
_space_group_IT_number 61
_symmetry_cell_setting orthorhombic
_symmetry_space_group_name_Hall '-P 2ac 2ab'
_symmetry_space_group_name_H-M 'P b c a'
_atom_sites_solution_hydrogens geom
_atom_sites_solution_primary direct
_atom_sites_solution_secondary difmap
_audit_creation_method SHELXL-97
_cell_angle_alpha 90.00
_cell_angle_beta 90.00
_cell_angle_gamma 90.00
_cell_formula_units_Z 8
_cell_length_a 23.496(10)
_cell_length_b 19.495(8)
_cell_length_c 24.189(10)
_cell_measurement_temperature 293(2)
_cell_volume 11080(8)
_computing_cell_refinement 'BRUKER Smart'
_computing_data_collection 'BRUKER Smart'
_computing_data_reduction 'BRUKER Shelxtl'
_computing_molecular_graphics 'ORTEP-3 for Windows (Farrugia, 1997)'
_computing_publication_material 'WinGX publication routines (Farrugia, 1999)'
_computing_structure_refinement 'SHELXL-97 (Sheldrick, 1997)'
_computing_structure_solution 'SHELXS-97 (Sheldrick, 1997)'
_diffrn_ambient_temperature 293(2)
_diffrn_measured_fraction_theta_full 0.947
_diffrn_measured_fraction_theta_max 0.947
_diffrn_measurement_device_type Smart-CCD-1000
_diffrn_measurement_method 'omega scans'
_diffrn_radiation_monochromator graphite
_diffrn_radiation_source 'fine-focus sealed tube'
_diffrn_radiation_type MoK\a
_diffrn_radiation_wavelength 0.71073
_diffrn_reflns_av_R_equivalents 0.1689
_diffrn_reflns_av_sigmaI/netI 0.2443
_diffrn_reflns_limit_h_max 20
_diffrn_reflns_limit_h_min -29
_diffrn_reflns_limit_k_max 19
_diffrn_reflns_limit_k_min -24
_diffrn_reflns_limit_l_max 30
_diffrn_reflns_limit_l_min -29
_diffrn_reflns_number 43471
_diffrn_reflns_theta_full 26.50
_diffrn_reflns_theta_max 26.50
_diffrn_reflns_theta_min 1.60
_exptl_absorpt_coefficient_mu 3.278
_exptl_absorpt_correction_T_max 0.7352
_exptl_absorpt_correction_T_min 0.6944
_exptl_absorpt_correction_type empirical
_exptl_absorpt_process_details Sadabs
_exptl_crystal_colour colourless
_exptl_crystal_density_diffrn 1.795
_exptl_crystal_density_method 'not measured'
_exptl_crystal_description prism
_exptl_crystal_F_000 5920
_exptl_crystal_size_max 0.12
_exptl_crystal_size_mid 0.12
_exptl_crystal_size_min 0.10
_refine_diff_density_max 2.071
_refine_diff_density_min -3.911
_refine_diff_density_rms 0.286
_refine_ls_extinction_coef 0.00038(3)
_refine_ls_extinction_expression Fc^*^=kFc[1+0.001xFc^2^\l^3^/sin(2\q)]^-1/4^
_refine_ls_extinction_method SHELXL
_refine_ls_goodness_of_fit_ref 0.942
_refine_ls_hydrogen_treatment mixed
_refine_ls_matrix_type full
_refine_ls_number_parameters 758
_refine_ls_number_reflns 10881
_refine_ls_number_restraints 6
_refine_ls_restrained_S_all 0.942
_refine_ls_R_factor_all 0.2232
_refine_ls_R_factor_gt 0.0991
_refine_ls_shift/su_max 11.250
_refine_ls_shift/su_mean 0.101
_refine_ls_structure_factor_coef Fsqd
_refine_ls_weighting_details 'calc w=1/[\s^2^(Fo^2^)+(0.1338P)^2^+0.0000P] where P=(Fo^2^+2Fc^2^)/3'
_refine_ls_weighting_scheme calc
_refine_ls_wR_factor_gt 0.2051
_refine_ls_wR_factor_ref 0.2571
_reflns_number_gt 4714
_reflns_number_total 10881
_reflns_threshold_expression >2sigma(I)
_cod_data_source_file ic0603508sup1.cif
_cod_data_source_block '[Tm(L)][Tm(NO3)3(H2O)3].3NO3.3H2O'
_cod_depositor_comments
;
The following automatic conversions were performed:

'_exptl_absorpt_correction_type' value 'Empirical' changed to
'empirical' according to
/home/saulius/struct/CIF-dictionaries/cif_core.dic dictionary named
'cif_core.dic' version 2.4.2 from 2011-04-26.

Automatic conversion script
Id: cif_fix_values 1891 2012-01-12 08:04:46Z andrius 

The following automatic conversions were performed:

'_symmetry_cell_setting' tag value 'Orthorrombic' was replaced with
'orthorhombic' value as specified in the replacement file
'/home/robertas/cod-tools/perl-scripts/inputs/replacement_values.lst'.

Automatic conversion script
Id: cif_fix_values 3143 2015-03-26 13:38:13Z robertas 
;
_cod_original_sg_symbol_H-M Pbca
_cod_database_code 4332424

loop_
_symmetry_equiv_pos_as_xyz
'x, y, z'
'-x+1/2, -y, z+1/2'
'x+1/2, -y+1/2, -z'
'-x, y+1/2, -z+1/2'
'-x, -y, -z'
'x-1/2, y, -z-1/2'
'-x-1/2, y-1/2, z'
'x, -y-1/2, z-1/2'

loop_
_atom_site_label
_atom_site_type_symbol
_atom_site_fract_x
_atom_site_fract_y
_atom_site_fract_z
_atom_site_U_iso_or_equiv
_atom_site_adp_type
_atom_site_occupancy
_atom_site_symmetry_multiplicity
_atom_site_calc_flag
_atom_site_refinement_flags
C1 C 0.1288(8) 0.0830(9) 0.3434(6) 0.038(5) Uani 1 1 d .
C2 C 0.1247(9) 0.0818(12) 0.4014(7) 0.056(6) Uani 1 1 d .
H2 H 0.1350 0.1195 0.4227 0.068 Uiso 1 1 calc R
C3 C 0.1046(9) 0.0222(11) 0.4256(8) 0.053(6) Uani 1 1 d .
H3 H 0.1027 0.0188 0.4639 0.064 Uiso 1 1 calc R
C4 C 0.0873(9) -0.0327(11) 0.3930(9) 0.059(6) Uani 1 1 d .
H4 H 0.0727 -0.0723 0.4091 0.071 Uiso 1 1 calc R
C5 C 0.0920(7) -0.0277(8) 0.3370(6) 0.026(4) Uani 1 1 d .
C6 C 0.0738(8) -0.0867(9) 0.3006(6) 0.035(4) Uani 1 1 d U
H6A H 0.1068 -0.1141 0.2911 0.042 Uiso 1 1 calc R
H6B H 0.0474 -0.1157 0.3208 0.042 Uiso 1 1 calc R
C7 C 0.0370(7) -0.1200(8) 0.2104(7) 0.033(4) Uani 1 1 d .
H7A H 0.0069 -0.1080 0.1847 0.040 Uiso 1 1 calc R
H7B H 0.0246 -0.1599 0.2311 0.040 Uiso 1 1 calc R
C8 C 0.0900(8) -0.1377(9) 0.1784(7) 0.037(5) Uani 1 1 d .
H8A H 0.1185 -0.1558 0.2034 0.045 Uiso 1 1 calc R
H8B H 0.0813 -0.1728 0.1512 0.045 Uiso 1 1 calc R
C9 C 0.0793(9) -0.0682(9) 0.0977(7) 0.047(5) Uani 1 1 d .
H9A H 0.0391 -0.0731 0.1060 0.056 Uiso 1 1 calc R
H9B H 0.0898 -0.1047 0.0725 0.056 Uiso 1 1 calc R
C10 C 0.0887(8) -0.0002(9) 0.0694(6) 0.032(4) Uani 1 1 d .
C11 C 0.0867(12) 0.0055(12) 0.0135(8) 0.073(8) Uani 1 1 d .
H11 H 0.0803 -0.0333 -0.0080 0.088 Uiso 1 1 calc R
C12 C 0.0940(13) 0.0671(13) -0.0113(9) 0.084(9) Uani 1 1 d .
H12 H 0.0921 0.0714 -0.0495 0.101 Uiso 1 1 calc R
C13 C 0.1044(10) 0.1230(11) 0.0215(8) 0.060(6) Uani 1 1 d .
H13 H 0.1110 0.1657 0.0056 0.072 Uiso 1 1 calc R
C14 C 0.1051(8) 0.1155(9) 0.0791(7) 0.038(4) Uani 1 1 d .
C15 C 0.1171(8) 0.1761(10) 0.1156(7) 0.049(5) Uani 1 1 d .
H15A H 0.1579 0.1817 0.1193 0.059 Uiso 1 1 calc R
H15B H 0.1020 0.2172 0.0984 0.059 Uiso 1 1 calc R
C16 C 0.1180(8) 0.2216(9) 0.2074(7) 0.041(5) Uani 1 1 d .
H16A H 0.1222 0.2641 0.1870 0.049 Uiso 1 1 calc R
H16B H 0.0924 0.2301 0.2381 0.049 Uiso 1 1 calc R
C17 C 0.1734(8) 0.2004(8) 0.2288(7) 0.038(5) Uani 1 1 d .
H17A H 0.1878 0.2353 0.2538 0.046 Uiso 1 1 calc R
H17B H 0.2001 0.1958 0.1984 0.046 Uiso 1 1 calc R
C18 C 0.1473(9) 0.1459(8) 0.3150(6) 0.040(5) Uani 1 1 d .
H18A H 0.1156 0.1776 0.3132 0.049 Uiso 1 1 calc R
H18B H 0.1772 0.1674 0.3365 0.049 Uiso 1 1 calc R
C19 C -0.0110(8) -0.0358(10) 0.2644(7) 0.043(5) Uani 1 1 d .
H19A H -0.0074 -0.0028 0.2942 0.052 Uiso 1 1 calc R
H19B H -0.0341 -0.0736 0.2776 0.052 Uiso 1 1 calc R
C20 C -0.0402(8) -0.0022(9) 0.2158(7) 0.034(4) Uani 1 1 d .
C21 C -0.0987(7) -0.0006(11) 0.2138(9) 0.052(6) Uani 1 1 d .
H21 H -0.1202 -0.0184 0.2427 0.063 Uiso 1 1 calc R
C22 C -0.1255(9) 0.0286(10) 0.1673(8) 0.052(6) Uani 1 1 d .
H22 H -0.1650 0.0299 0.1650 0.062 Uiso 1 1 calc R
C23 C -0.0935(7) 0.0545(10) 0.1260(7) 0.043(5) Uani 1 1 d .
H23 H -0.1102 0.0752 0.0954 0.051 Uiso 1 1 calc R
C24 C -0.0334(8) 0.0492(8) 0.1309(7) 0.037(5) Uani 1 1 d .
H24 H -0.0112 0.0662 0.1021 0.045 Uiso 1 1 calc R
C25 C 0.1736(8) -0.0907(9) 0.1355(7) 0.045(5) Uani 1 1 d .
H25A H 0.1762 -0.1361 0.1193 0.054 Uiso 1 1 calc R
H25B H 0.1865 -0.0578 0.1082 0.054 Uiso 1 1 calc R
C26 C 0.2104(9) -0.0871(9) 0.1841(7) 0.039(5) Uani 1 1 d .
C27 C 0.2643(10) -0.1190(10) 0.1843(10) 0.060(6) Uani 1 1 d .
H27 H 0.2785 -0.1392 0.1523 0.072 Uiso 1 1 calc R
C28 C 0.2951(9) -0.1201(10) 0.2309(11) 0.056(6) Uani 1 1 d .
H28 H 0.3319 -0.1374 0.2305 0.067 Uiso 1 1 calc R
C29 C 0.2719(9) -0.0954(9) 0.2795(9) 0.053(6) Uani 1 1 d .
H29 H 0.2910 -0.1008 0.3129 0.064 Uiso 1 1 calc R
C30 C 0.2202(8) -0.0628(9) 0.2773(9) 0.045(5) Uani 1 1 d .
H30 H 0.2055 -0.0443 0.3098 0.054 Uiso 1 1 calc R
C31 C 0.0297(9) 0.1849(10) 0.1655(8) 0.052(6) Uani 1 1 d .
H31A H 0.0254 0.2329 0.1558 0.063 Uiso 1 1 calc R
H31B H 0.0130 0.1577 0.1361 0.063 Uiso 1 1 calc R
C32 C -0.0016(8) 0.1711(9) 0.2184(7) 0.040(5) Uani 1 1 d .
C33 C -0.0529(8) 0.2036(9) 0.2280(8) 0.046(5) Uani 1 1 d .
H33 H -0.0693 0.2311 0.2009 0.055 Uiso 1 1 calc R
C34 C -0.0794(10) 0.1949(10) 0.2781(9) 0.056(6) Uani 1 1 d .
H34 H -0.1151 0.2138 0.2847 0.067 Uiso 1 1 calc R
C35 C -0.0512(9) 0.1566(11) 0.3193(9) 0.052(6) Uani 1 1 d .
H35 H -0.0654 0.1543 0.3552 0.063 Uiso 1 1 calc R
C36 C -0.0039(9) 0.1240(10) 0.3052(7) 0.046(5) Uani 1 1 d .
H36 H 0.0123 0.0948 0.3312 0.055 Uiso 1 1 calc R
C37 C 0.2260(8) 0.1040(8) 0.2634(7) 0.038(5) Uani 1 1 d .
H37A H 0.2250 0.0648 0.2881 0.046 Uiso 1 1 calc R
H37B H 0.2514 0.1379 0.2793 0.046 Uiso 1 1 calc R
C38 C 0.2490(8) 0.0817(10) 0.2081(7) 0.041(5) Uani 1 1 d .
C39 C 0.3055(8) 0.0769(9) 0.2001(7) 0.038(4) Uani 1 1 d .
H39 H 0.3298 0.0878 0.2291 0.046 Uiso 1 1 calc R
C40 C 0.3293(10) 0.0561(11) 0.1493(9) 0.062(6) Uani 1 1 d .
H40 H 0.3683 0.0502 0.1446 0.074 Uiso 1 1 calc R
C41 C 0.2894(9) 0.0443(10) 0.1050(9) 0.055(6) Uani 1 1 d .
H41 H 0.3016 0.0313 0.0700 0.066 Uiso 1 1 calc R
C42 C 0.2305(9) 0.0534(10) 0.1169(7) 0.048(5) Uani 1 1 d .
H42 H 0.2047 0.0478 0.0881 0.057 Uiso 1 1 calc R
N1 N 0.1102(7) 0.0280(7) 0.3127(6) 0.037(4) Uani 1 1 d .
N1N N 0.0920(11) 0.3007(11) 0.3721(10) 0.070(6) Uani 1 1 d .
N2 N 0.0462(6) -0.0617(6) 0.2494(6) 0.030(3) Uani 1 1 d .
N2N N 0.2452(8) 0.9905(10) 0.9357(9) 0.063(5) Uani 1 1 d .
N3 N 0.1126(6) -0.0759(7) 0.1500(6) 0.035(4) Uani 1 1 d .
N3N N 0.0839(10) 0.7981(9) 0.9682(7) 0.058(5) Uani 1 1 d .
N4 N 0.0972(6) 0.0550(7) 0.1030(5) 0.036(4) Uani 1 1 d .
N4N N -0.0756(14) -0.0764(16) 0.3970(13) 0.117(11) Uani 1 1 d .
N5 N 0.0920(6) 0.1682(7) 0.1700(5) 0.034(4) Uani 1 1 d .
N5N N 0.1842(9) 0.7383(12) 0.8473(8) 0.069(6) Uani 1 1 d .
N6 N 0.1684(6) 0.1333(7) 0.2588(5) 0.031(3) Uani 1 1 d .
N6N N 0.2086(11) 0.7254(10) 1.0818(8) 0.072(7) Uani 1 1 d .
N7 N -0.0061(6) 0.0208(8) 0.1752(6) 0.040(4) Uani 1 1 d .
N8 N 0.1887(6) -0.0560(7) 0.2292(6) 0.034(4) Uani 1 1 d .
N9 N 0.0228(7) 0.1301(8) 0.2556(7) 0.047(4) Uani 1 1 d .
N10 N 0.2098(6) 0.0694(8) 0.1669(6) 0.040(4) Uani 1 1 d .
O1N O 0.1092(11) 0.3410(15) 0.3403(12) 0.181(13) Uani 1 1 d .
O1W O 0.0679(8) 0.5884(9) 1.0368(7) 0.090(6) Uani 1 1 d .
O2N O 0.0434(10) 0.2764(13) 0.3655(10) 0.139(9) Uani 1 1 d .
O2W O 0.2731(6) 0.6726(6) 0.9329(6) 0.059(4) Uani 1 1 d .
O3N O 0.1233(8) 0.2752(9) 0.4070(8) 0.087(5) Uani 1 1 d .
O3W O 0.0219(8) 0.1964(10) 0.4659(8) 0.110(7) Uani 1 1 d .
O4N O 0.2338(7) 0.9328(8) 0.9167(7) 0.089(6) Uani 1 1 d .
O4W O -0.1369(8) -0.1898(9) 0.4818(7) 0.094(6) Uani 1 1 d .
O5N O 0.2615(10) 1.0006(10) 0.9823(7) 0.110(7) Uani 1 1 d .
O5W O 0.2551(6) 0.8207(7) 0.9808(6) 0.062(4) Uani 1 1 d .
O6N O 0.2395(10) 1.0397(8) 0.9040(8) 0.113(7) Uani 1 1 d .
O6W O 0.1653(6) 0.6200(6) 0.9857(5) 0.048(4) Uani 1 1 d .
O7N O 0.0878(7) 0.7329(8) 0.9664(7) 0.078(5) Uani 1 1 d .
O8N O 0.1298(7) 0.8301(7) 0.9650(6) 0.066(4) Uani 1 1 d .
O9N O 0.0371(7) 0.8263(9) 0.9706(6) 0.081(5) Uani 1 1 d .
O10N O -0.0469(8) -0.0202(12) 0.3890(8) 0.111(7) Uani 1 1 d .
O11N O -0.0690(17) -0.1279(13) 0.3736(11) 0.207(18) Uani 1 1 d .
O12N O -0.1130(12) -0.0728(14) 0.4316(13) 0.162(11) Uani 1 1 d .
O13N O 0.2098(7) 0.7830(8) 0.8751(6) 0.072(5) Uani 1 1 d .
O14N O 0.1600(7) 0.6929(9) 0.8747(6) 0.078(5) Uani 1 1 d .
O15N O 0.1847(7) 0.7381(8) 0.7969(6) 0.073(5) Uani 1 1 d .
O16N O 0.2472(7) 0.7046(7) 1.0503(6) 0.055(4) Uani 1 1 d .
O17N O 0.1633(7) 0.7475(7) 1.0600(6) 0.059(4) Uani 1 1 d .
O18N O 0.2144(8) 0.7268(8) 1.1338(6) 0.087(6) Uani 1 1 d .
Tm1 Tm 0.10536(4) 0.04103(4) 0.20700(3) 0.0318(2) Uani 1 1 d .
Tm2 Tm 0.19364(4) 0.73093(4) 0.96536(4) 0.0407(3) Uani 1 1 d .

loop_
_atom_site_aniso_label
_atom_site_aniso_U_11
_atom_site_aniso_U_22
_atom_site_aniso_U_33
_atom_site_aniso_U_23
_atom_site_aniso_U_13
_atom_site_aniso_U_12
C1 0.056(13) 0.040(11) 0.017(9) -0.003(8) -0.006(9) -0.009(10)
C2 0.074(17) 0.070(15) 0.025(11) -0.007(10) -0.009(10) 0.002(13)
C3 0.060(15) 0.069(15) 0.029(10) 0.010(10) -0.003(11) 0.011(13)
C4 0.059(15) 0.062(15) 0.056(14) 0.035(12) -0.011(11) -0.010(12)
C5 0.027(10) 0.026(9) 0.026(9) 0.017(7) 0.005(7) 0.001(7)
C6 0.045(9) 0.039(8) 0.020(8) 0.014(7) -0.003(7) 0.011(7)
C7 0.040(11) 0.023(9) 0.037(10) 0.005(8) -0.015(9) -0.002(8)
C8 0.040(12) 0.032(10) 0.040(10) -0.005(8) -0.007(9) -0.001(9)
C9 0.066(15) 0.032(10) 0.043(12) -0.012(9) 0.002(11) -0.010(10)
C10 0.052(13) 0.037(10) 0.008(8) -0.007(7) 0.003(8) -0.001(9)
C11 0.13(3) 0.067(16) 0.021(11) -0.006(10) -0.011(12) 0.000(16)
C12 0.14(3) 0.080(18) 0.032(12) 0.019(13) -0.001(15) 0.019(19)
C13 0.091(18) 0.048(13) 0.040(12) -0.004(10) 0.014(12) 0.030(14)
C14 0.042(12) 0.043(11) 0.029(10) 0.014(8) -0.012(9) -0.017(10)
C15 0.048(14) 0.054(13) 0.045(12) 0.008(10) -0.005(10) -0.025(11)
C16 0.050(13) 0.037(10) 0.035(10) 0.005(9) 0.012(10) -0.005(9)
C17 0.060(14) 0.019(9) 0.035(10) 0.003(8) -0.005(10) 0.007(9)
C18 0.065(14) 0.033(10) 0.023(9) -0.013(8) -0.004(9) 0.025(10)
C19 0.035(11) 0.062(13) 0.033(10) 0.013(9) -0.005(9) 0.007(11)
C20 0.041(11) 0.037(10) 0.023(10) -0.008(8) -0.002(9) -0.022(9)
C21 0.015(10) 0.060(13) 0.081(17) -0.003(12) -0.001(11) -0.006(10)
C22 0.032(11) 0.066(14) 0.058(13) 0.018(11) -0.024(11) -0.019(11)
C23 0.026(11) 0.066(14) 0.036(11) -0.013(10) -0.023(9) 0.009(10)
C24 0.048(13) 0.028(10) 0.036(10) 0.001(8) 0.001(9) -0.011(9)
C25 0.058(14) 0.037(11) 0.041(11) -0.010(9) -0.001(10) 0.004(10)
C26 0.061(15) 0.028(10) 0.026(10) -0.006(8) -0.005(10) 0.005(10)
C27 0.062(16) 0.032(12) 0.085(17) -0.012(11) 0.026(15) 0.007(11)
C28 0.034(13) 0.044(13) 0.091(18) 0.005(12) 0.007(13) 0.009(10)
C29 0.054(15) 0.030(11) 0.075(16) 0.013(10) -0.014(13) -0.003(11)
C30 0.036(12) 0.030(10) 0.070(14) -0.008(9) 0.004(11) 0.005(9)
C31 0.067(16) 0.038(11) 0.053(13) -0.009(10) -0.010(12) -0.012(11)
C32 0.046(13) 0.028(10) 0.047(12) 0.001(8) -0.002(10) 0.005(9)
C33 0.045(13) 0.031(10) 0.062(13) -0.004(9) -0.010(11) 0.028(10)
C34 0.050(14) 0.046(13) 0.073(16) -0.015(11) 0.025(13) -0.004(11)
C35 0.051(15) 0.056(14) 0.050(13) -0.007(11) 0.011(12) 0.001(12)
C36 0.061(15) 0.045(12) 0.031(11) 0.005(9) 0.002(10) -0.012(11)
C37 0.047(13) 0.024(9) 0.044(11) 0.005(8) 0.001(10) 0.007(9)
C38 0.039(12) 0.048(11) 0.037(10) 0.006(9) 0.007(10) 0.014(10)
C39 0.037(11) 0.045(10) 0.032(10) -0.013(8) 0.017(10) -0.009(10)
C40 0.051(15) 0.068(16) 0.065(15) 0.014(12) 0.001(13) 0.004(12)
C41 0.047(14) 0.058(14) 0.059(14) 0.026(11) 0.011(11) 0.008(12)
C42 0.055(14) 0.066(15) 0.022(10) 0.009(9) 0.002(10) 0.004(11)
N1 0.045(10) 0.038(9) 0.030(8) 0.005(6) -0.009(8) 0.008(8)
N1N 0.077(18) 0.051(13) 0.084(16) -0.007(11) -0.010(14) -0.004(13)
N2 0.022(8) 0.021(7) 0.048(9) 0.010(6) -0.004(7) -0.009(6)
N2N 0.053(13) 0.051(13) 0.084(15) -0.001(12) -0.022(12) 0.002(11)
N3 0.036(10) 0.024(7) 0.045(9) -0.002(7) -0.004(8) 0.007(7)
N3N 0.085(16) 0.041(11) 0.049(11) 0.003(9) -0.015(11) 0.003(11)
N4 0.043(10) 0.044(9) 0.022(7) 0.002(6) 0.001(7) -0.001(8)
N4N 0.13(3) 0.09(2) 0.13(3) 0.06(2) 0.06(2) -0.01(2)
N5 0.040(10) 0.030(8) 0.031(8) -0.011(6) -0.006(7) -0.008(7)
N5N 0.066(15) 0.089(17) 0.051(13) 0.019(12) -0.010(12) 0.023(13)
N6 0.034(9) 0.033(8) 0.027(8) 0.002(6) -0.004(7) -0.006(7)
N6N 0.12(2) 0.056(13) 0.041(12) 0.010(10) 0.005(13) -0.004(14)
N7 0.031(9) 0.053(10) 0.036(9) -0.001(7) -0.021(8) 0.003(8)
N8 0.031(9) 0.037(9) 0.035(8) -0.004(7) -0.005(7) -0.002(7)
N9 0.048(11) 0.044(10) 0.049(10) -0.008(8) -0.006(9) -0.003(9)
N10 0.029(9) 0.045(9) 0.047(10) 0.007(8) 0.003(8) -0.006(8)
O1N 0.14(2) 0.19(3) 0.22(3) 0.11(2) -0.01(2) -0.08(2)
O1W 0.082(13) 0.101(13) 0.088(13) -0.006(10) 0.035(10) 0.006(11)
O2N 0.095(17) 0.16(2) 0.16(2) 0.051(17) -0.061(16) -0.030(16)
O2W 0.059(10) 0.036(8) 0.083(10) 0.006(7) -0.007(8) 0.010(7)
O3N 0.077(13) 0.073(12) 0.110(15) 0.008(11) -0.010(11) 0.002(10)
O3W 0.091(15) 0.087(13) 0.151(18) 0.012(12) 0.004(14) 0.006(12)
O4N 0.088(14) 0.053(10) 0.127(15) -0.004(10) -0.058(12) -0.012(10)
O4W 0.093(13) 0.085(13) 0.103(14) -0.007(10) 0.034(11) -0.012(11)
O5N 0.15(2) 0.119(16) 0.061(12) -0.001(11) -0.029(12) -0.042(15)
O5W 0.050(9) 0.042(8) 0.094(11) 0.013(8) -0.035(8) -0.023(7)
O6N 0.18(2) 0.039(10) 0.121(16) 0.014(11) -0.014(15) 0.001(12)
O6W 0.059(9) 0.034(7) 0.051(8) 0.007(6) -0.017(7) 0.005(7)
O7N 0.079(12) 0.055(10) 0.099(13) -0.023(9) -0.017(10) 0.006(9)
O8N 0.066(11) 0.049(9) 0.081(11) 0.028(8) -0.014(9) -0.006(8)
O9N 0.057(11) 0.102(13) 0.085(12) 0.013(10) 0.007(9) 0.058(10)
O10N 0.087(15) 0.15(2) 0.093(14) -0.005(14) 0.035(12) -0.012(14)
O11N 0.40(5) 0.083(17) 0.14(2) -0.050(16) 0.08(3) -0.04(2)
O12N 0.14(2) 0.15(2) 0.19(3) 0.03(2) 0.06(2) 0.01(2)
O13N 0.096(14) 0.055(10) 0.066(11) -0.006(8) -0.004(9) -0.026(9)
O14N 0.087(13) 0.098(13) 0.048(10) 0.004(9) -0.025(9) -0.034(11)
O15N 0.076(12) 0.089(12) 0.055(10) 0.017(9) -0.005(9) 0.022(10)
O16N 0.069(11) 0.047(9) 0.049(8) 0.000(7) -0.018(8) 0.007(8)
O17N 0.065(10) 0.057(9) 0.054(9) 0.006(7) -0.024(8) 0.028(8)
O18N 0.134(17) 0.082(12) 0.045(9) 0.003(8) -0.041(10) 0.029(12)
Tm1 0.0363(5) 0.0291(4) 0.0301(4) 0.0003(3) -0.0013(4) -0.0018(4)
Tm2 0.0438(5) 0.0321(4) 0.0462(5) 0.0017(4) -0.0068(5) 0.0002(4)

loop_
_atom_type_symbol
_atom_type_description
_atom_type_scat_dispersion_real
_atom_type_scat_dispersion_imag
_atom_type_scat_source
C C 0.0033 0.0016 'International Tables Vol C Tables 4.2.6.8 and 6.1.1.4'
H H 0.0000 0.0000 'International Tables Vol C Tables 4.2.6.8 and 6.1.1.4'
N N 0.0061 0.0033 'International Tables Vol C Tables 4.2.6.8 and 6.1.1.4'
O O 0.0106 0.0060 'International Tables Vol C Tables 4.2.6.8 and 6.1.1.4'
Tm Tm -0.3139 5.2483 'International Tables Vol C Tables 4.2.6.8 and 6.1.1.4'

loop_
_geom_angle_atom_site_label_1
_geom_angle_atom_site_label_2
_geom_angle_atom_site_label_3
_geom_angle
N1 C1 C2 120.2(17)
N1 C1 C18 119.5(14)
C2 C1 C18 120.0(17)
C3 C2 C1 117.3(19)
C3 C2 H2 121.3
C1 C2 H2 121.3
C2 C3 C4 120.4(18)
C2 C3 H3 119.8
C4 C3 H3 119.7
C5 C4 C3 119.0(18)
C5 C4 H4 120.4
C3 C4 H4 120.5
N1 C5 C4 122.2(17)
N1 C5 C6 117.7(14)
C4 C5 C6 120.1(15)
N2 C6 C5 111.2(13)
N2 C6 H6A 109.4
C5 C6 H6A 109.5
N2 C6 H6B 109.4
C5 C6 H6B 109.4
H6A C6 H6B 108.0
N2 C7 C8 112.3(14)
N2 C7 H7A 109.2
C8 C7 H7A 109.3
N2 C7 H7B 109.1
C8 C7 H7B 109.1
H7A C7 H7B 107.8
N3 C8 C7 110.3(14)
N3 C8 H8A 109.8
C7 C8 H8A 109.8
N3 C8 H8B 109.3
C7 C8 H8B 109.4
H8A C8 H8B 108.1
N3 C9 C10 113.3(14)
N3 C9 H9A 108.9
C10 C9 H9A 108.9
N3 C9 H9B 108.9
C10 C9 H9B 108.9
H9A C9 H9B 107.7
C11 C10 N4 122.2(17)
C11 C10 C9 121.3(17)
N4 C10 C9 116.4(13)
C10 C11 C12 121(2)
C10 C11 H11 119.6
C12 C11 H11 119.6
C11 C12 C13 118(2)
C11 C12 H12 121.0
C13 C12 H12 120.9
C12 C13 C14 120(2)
C12 C13 H13 120.2
C14 C13 H13 120.2
N4 C14 C13 121.6(17)
N4 C14 C15 118.1(15)
C13 C14 C15 120.2(16)
N5 C15 C14 111.9(14)
N5 C15 H15A 109.1
C14 C15 H15A 109.2
N5 C15 H15B 109.3
C14 C15 H15B 109.3
H15A C15 H15B 107.9
C17 C16 N5 112.2(15)
C17 C16 H16A 109.2
N5 C16 H16A 109.1
C17 C16 H16B 109.1
N5 C16 H16B 109.2
H16A C16 H16B 107.9
C16 C17 N6 110.4(15)
C16 C17 H17A 109.6
N6 C17 H17A 109.6
C16 C17 H17B 109.6
N6 C17 H17B 109.6
H17A C17 H17B 108.1
N6 C18 C1 113.2(13)
N6 C18 H18A 109.0
C1 C18 H18A 108.8
N6 C18 H18B 109.0
C1 C18 H18B 109.0
H18A C18 H18B 107.8
N2 C19 C20 111.7(14)
N2 C19 H19A 109.3
C20 C19 H19A 109.4
N2 C19 H19B 109.2
C20 C19 H19B 109.2
H19A C19 H19B 107.9
N7 C20 C21 124.3(17)
N7 C20 C19 116.2(16)
C21 C20 C19 119.5(17)
C20 C21 C22 118.9(19)
C20 C21 H21 120.5
C22 C21 H21 120.6
C23 C22 C21 119.6(18)
C23 C22 H22 120.2
C21 C22 H22 120.2
C22 C23 C24 117.8(17)
C22 C23 H23 121.2
C24 C23 H23 121.1
N7 C24 C23 124.1(17)
N7 C24 H24 117.9
C23 C24 H24 118.0
C26 C25 N3 111.6(15)
C26 C25 H25A 109.4
N3 C25 H25A 109.3
C26 C25 H25B 109.3
N3 C25 H25B 109.3
H25A C25 H25B 108.0
N8 C26 C27 122.2(17)
N8 C26 C25 116.7(17)
C27 C26 C25 121.0(18)
C28 C27 C26 120(2)
C28 C27 H27 120.1
C26 C27 H27 120.3
C27 C28 C29 120(2)
C27 C28 H28 120.1
C29 C28 H28 120.0
C30 C29 C28 118(2)
C30 C29 H29 120.8
C28 C29 H29 120.8
C29 C30 N8 123.4(19)
C29 C30 H30 118.2
N8 C30 H30 118.4
C32 C31 N5 112.2(15)
C32 C31 H31A 109.2
N5 C31 H31A 109.2
C32 C31 H31B 109.2
N5 C31 H31B 109.2
H31A C31 H31B 107.9
N9 C32 C33 122.6(18)
N9 C32 C31 118.1(17)
C33 C32 C31 119.2(17)
C34 C33 C32 119.0(19)
C34 C33 H33 120.5
C32 C33 H33 120.5
C33 C34 C35 119(2)
C33 C34 H34 120.8
C35 C34 H34 120.7
C36 C35 C34 117.8(19)
C36 C35 H35 121.1
C34 C35 H35 121.1
C35 C36 N9 124.9(19)
C35 C36 H36 117.5
N9 C36 H36 117.6
N6 C37 C38 112.0(15)
N6 C37 H37A 109.2
C38 C37 H37A 109.1
N6 C37 H37B 109.2
C38 C37 H37B 109.2
H37A C37 H37B 107.9
C39 C38 N10 123.0(17)
C39 C38 C37 120.1(18)
N10 C38 C37 116.9(16)
C38 C39 C40 122.5(19)
C38 C39 H39 118.7
C40 C39 H39 118.8
C39 C40 C41 116(2)
C39 C40 H40 122.1
C41 C40 H40 122.1
C42 C41 C40 118(2)
C42 C41 H41 121.2
C40 C41 H41 121.2
N10 C42 C41 124.3(19)
N10 C42 H42 117.8
C41 C42 H42 117.9
C5 N1 C1 120.7(14)
C5 N1 Tm1 120.9(11)
C1 N1 Tm1 118.2(11)
O1N N1N O3N 121(3)
O1N N1N O2N 119(3)
O3N N1N O2N 119(2)
C19 N2 C6 107.7(13)
C19 N2 C7 106.4(13)
C6 N2 C7 110.1(12)
C19 N2 Tm1 108.3(10)
C6 N2 Tm1 110.1(10)
C7 N2 Tm1 114.1(10)
O5N N2N O6N 119(2)
O5N N2N O4N 124(2)
O6N N2N O4N 117(2)
C8 N3 C9 106.5(13)
C8 N3 C25 107.1(13)
C9 N3 C25 108.7(14)
C8 N3 Tm1 115.6(10)
C9 N3 Tm1 108.5(10)
C25 N3 Tm1 110.2(10)
O9N N3N O8N 123.5(18)
O9N N3N O7N 121(2)
O8N N3N O7N 116(2)
O9N N3N Tm2 178.6(15)
O8N N3N Tm2 56.9(11)
O7N N3N Tm2 59.0(12)
C14 N4 C10 117.6(14)
C14 N4 Tm1 121.1(11)
C10 N4 Tm1 121.2(10)
O11N N4N O12N 119(3)
O11N N4N O10N 126(3)
O12N N4N O10N 115(3)
C15 N5 C31 107.8(14)
C15 N5 C16 107.9(13)
C31 N5 C16 106.7(13)
C15 N5 Tm1 110.9(11)
C31 N5 Tm1 109.9(10)
C16 N5 Tm1 113.3(10)
O15N N5N O14N 122(2)
O15N N5N O13N 122(2)
O14N N5N O13N 115.3(19)
O15N N5N Tm2 174.2(16)
O14N N5N Tm2 57.9(11)
O13N N5N Tm2 57.5(11)
C18 N6 C37 107.9(13)
C18 N6 C17 109.3(13)
C37 N6 C17 107.6(13)
C18 N6 Tm1 111.3(10)
C37 N6 Tm1 106.6(10)
C17 N6 Tm1 114.0(10)
O16N N6N O18N 122(2)
O16N N6N O17N 117.8(18)
O18N N6N O17N 120(2)
O16N N6N Tm2 59.9(10)
O18N N6N Tm2 176.5(16)
O17N N6N Tm2 57.9(10)
C20 N7 C24 115.3(15)
C20 N7 Tm1 114.3(10)
C24 N7 Tm1 127.3(12)
C26 N8 C30 115.8(15)
C26 N8 Tm1 114.5(11)
C30 N8 Tm1 127.2(11)
C32 N9 C36 116.7(17)
C32 N9 Tm1 112.3(12)
C36 N9 Tm1 128.6(13)
C42 N10 C38 116.8(16)
C42 N10 Tm1 127.3(13)
C38 N10 Tm1 112.6(11)
N3N O7N Tm2 94.9(14)
N3N O8N Tm2 97.8(12)
N5N O13N Tm2 96.7(13)
N5N O14N Tm2 96.5(13)
N6N O16N Tm2 94.1(13)
N6N O17N Tm2 95.8(13)
N4 Tm1 N1 178.1(5)
N4 Tm1 N2 115.2(4)
N1 Tm1 N2 64.1(5)
N4 Tm1 N6 116.0(4)
N1 Tm1 N6 64.6(4)
N2 Tm1 N6 128.7(4)
N4 Tm1 N5 63.7(4)
N1 Tm1 N5 115.6(4)
N2 Tm1 N5 140.9(4)
N6 Tm1 N5 65.8(4)
N4 Tm1 N3 65.5(4)
N1 Tm1 N3 115.2(4)
N2 Tm1 N3 65.6(4)
N6 Tm1 N3 142.1(4)
N5 Tm1 N3 129.2(4)
N4 Tm1 N10 72.0(5)
N1 Tm1 N10 109.7(5)
N2 Tm1 N10 140.6(4)
N6 Tm1 N10 61.4(5)
N5 Tm1 N10 78.2(4)
N3 Tm1 N10 86.1(5)
N4 Tm1 N7 70.6(5)
N1 Tm1 N7 107.7(5)
N2 Tm1 N7 60.0(4)
N6 Tm1 N7 139.6(4)
N5 Tm1 N7 85.9(4)
N3 Tm1 N7 78.1(4)
N10 Tm1 N7 142.5(5)
N4 Tm1 N8 108.6(4)
N1 Tm1 N8 73.1(4)
N2 Tm1 N8 77.2(4)
N6 Tm1 N8 88.7(4)
N5 Tm1 N8 141.8(4)
N3 Tm1 N8 58.2(4)
N10 Tm1 N8 64.4(4)
N7 Tm1 N8 128.8(4)
N4 Tm1 N9 107.0(5)
N1 Tm1 N9 71.4(5)
N2 Tm1 N9 86.8(4)
N6 Tm1 N9 76.8(4)
N5 Tm1 N9 59.4(5)
N3 Tm1 N9 140.8(4)
N10 Tm1 N9 129.9(4)
N7 Tm1 N9 63.7(4)
N8 Tm1 N9 144.4(4)
O5W Tm2 O6W 149.0(5)
O5W Tm2 O2W 85.6(5)
O6W Tm2 O2W 81.1(5)
O5W Tm2 O17N 86.0(5)
O6W Tm2 O17N 80.8(5)
O2W Tm2 O17N 128.5(5)
O5W Tm2 O13N 74.4(5)
O6W Tm2 O13N 128.6(5)
O2W Tm2 O13N 77.0(5)
O17N Tm2 O13N 146.9(5)
O5W Tm2 O8N 77.5(5)
O6W Tm2 O8N 124.3(5)
O2W Tm2 O8N 151.4(5)
O17N Tm2 O8N 73.5(5)
O13N Tm2 O8N 76.3(5)
O5W Tm2 O14N 125.4(5)
O6W Tm2 O14N 79.3(5)
O2W Tm2 O14N 78.9(5)
O17N Tm2 O14N 142.5(6)
O13N Tm2 O14N 51.3(5)
O8N Tm2 O14N 92.2(6)
O5W Tm2 O16N 72.7(5)
O6W Tm2 O16N 77.0(4)
O2W Tm2 O16N 76.7(5)
O17N Tm2 O16N 52.4(5)
O13N Tm2 O16N 138.9(6)
O8N Tm2 O16N 118.7(5)
O14N Tm2 O16N 148.2(5)
O5W Tm2 O7N 127.9(5)
O6W Tm2 O7N 74.1(5)
O2W Tm2 O7N 144.5(5)
O17N Tm2 O7N 72.1(5)
O13N Tm2 O7N 99.1(6)
O8N Tm2 O7N 51.3(5)
O14N Tm2 O7N 72.0(6)
O16N Tm2 O7N 120.3(6)
O5W Tm2 N6N 77.9(5)
O6W Tm2 N6N 77.9(5)
O2W Tm2 N6N 102.6(6)
O17N Tm2 N6N 26.3(6)
O13N Tm2 N6N 152.2(6)
O8N Tm2 N6N 96.3(6)
O14N Tm2 N6N 156.5(6)
O16N Tm2 N6N 26.1(5)
O7N Tm2 N6N 96.6(6)
O5W Tm2 N5N 99.9(6)
O6W Tm2 N5N 103.6(6)
O2W Tm2 N5N 75.5(5)
O17N Tm2 N5N 155.9(5)
O13N Tm2 N5N 25.8(5)
O8N Tm2 N5N 84.8(5)
O14N Tm2 N5N 25.5(5)
O16N Tm2 N5N 151.7(6)
O7N Tm2 N5N 86.1(6)
N6N Tm2 N5N 177.2(7)
O5W Tm2 N3N 102.2(5)
O6W Tm2 N3N 99.3(5)
O2W Tm2 N3N 161.1(5)
O17N Tm2 N3N 69.8(5)
O13N Tm2 N3N 88.4(5)
O8N Tm2 N3N 25.3(4)
O14N Tm2 N3N 82.6(6)
O16N Tm2 N3N 122.0(5)
O7N Tm2 N3N 26.1(5)
N6N Tm2 N3N 96.0(6)
N5N Tm2 N3N 86.1(5)

loop_
_geom_bond_atom_site_label_1
_geom_bond_atom_site_label_2
_geom_bond_distance
C1 N1 1.38(2)
C1 C2 1.41(2)
C1 C18 1.47(2)
C2 C3 1.38(3)
C2 H2 0.9300
C3 C4 1.39(3)
C3 H3 0.9300
C4 C5 1.36(2)
C4 H4 0.9300
C5 N1 1.306(19)
C5 C6 1.51(2)
C6 N2 1.481(19)
C6 H6A 0.9700
C6 H6B 0.9700
C7 N2 1.49(2)
C7 C8 1.51(2)
C7 H7A 0.9700
C7 H7B 0.9700
C8 N3 1.48(2)
C8 H8A 0.9700
C8 H8B 0.9700
C9 N3 1.50(2)
C9 C10 1.51(2)
C9 H9A 0.9700
C9 H9B 0.9700
C10 C11 1.36(2)
C10 N4 1.36(2)
C11 C12 1.35(3)
C11 H11 0.9300
C12 C13 1.37(3)
C12 H12 0.9300
C13 C14 1.40(2)
C13 H13 0.9300
C14 N4 1.33(2)
C14 C15 1.50(2)
C15 N5 1.45(2)
C15 H15A 0.9700
C15 H15B 0.9700
C16 C17 1.46(2)
C16 N5 1.51(2)
C16 H16A 0.9700
C16 H16B 0.9700
C17 N6 1.502(19)
C17 H17A 0.9700
C17 H17B 0.9700
C18 N6 1.47(2)
C18 H18A 0.9700
C18 H18B 0.9700
C19 N2 1.48(2)
C19 C20 1.51(2)
C19 H19A 0.9700
C19 H19B 0.9700
C20 N7 1.34(2)
C20 C21 1.37(2)
C21 C22 1.41(3)
C21 H21 0.9300
C22 C23 1.35(3)
C22 H22 0.9300
C23 C24 1.42(2)
C23 H23 0.9300
C24 N7 1.37(2)
C24 H24 0.9300
C25 C26 1.46(2)
C25 N3 1.50(2)
C25 H25A 0.9700
C25 H25B 0.9700
C26 N8 1.35(2)
C26 C27 1.41(3)
C27 C28 1.34(3)
C27 H27 0.9300
C28 C29 1.38(3)
C28 H28 0.9300
C29 C30 1.37(3)
C29 H29 0.9300
C30 N8 1.38(2)
C30 H30 0.9300
C31 C32 1.50(2)
C31 N5 1.50(2)
C31 H31A 0.9700
C31 H31B 0.9700
C32 N9 1.33(2)
C32 C33 1.38(2)
C33 C34 1.37(3)
C33 H33 0.9300
C34 C35 1.41(3)
C34 H34 0.9300
C35 C36 1.33(3)
C35 H35 0.9300
C36 N9 1.36(2)
C36 H36 0.9300
C37 N6 1.47(2)
C37 C38 1.51(2)
C37 H37A 0.9700
C37 H37B 0.9700
C38 C39 1.35(2)
C38 N10 1.38(2)
C39 C40 1.41(3)
C39 H39 0.9300
C40 C41 1.44(3)
C40 H40 0.9300
C41 C42 1.42(3)
C41 H41 0.9300
C42 N10 1.34(2)
C42 H42 0.9300
N1 Tm1 2.572(14)
N1N O1N 1.17(3)
N1N O3N 1.22(2)
N1N O2N 1.25(3)
N2 Tm1 2.645(12)
N2N O5N 1.21(2)
N2N O6N 1.24(2)
N2N O4N 1.24(2)
N3 Tm1 2.669(13)
N3N O9N 1.23(2)
N3N O8N 1.25(2)
N3N O7N 1.28(2)
N3N Tm2 2.89(2)
N4 Tm1 2.537(13)
N4N O11N 1.16(3)
N4N O12N 1.22(3)
N4N O10N 1.30(3)
N5 Tm1 2.654(14)
N5N O15N 1.22(2)
N5N O14N 1.25(2)
N5N O13N 1.26(2)
N5N Tm2 2.87(2)
N6 Tm1 2.647(13)
N6N O16N 1.25(2)
N6N O18N 1.26(2)
N6N O17N 1.26(2)
N6N Tm2 2.840(19)
N7 Tm1 2.758(14)
N8 Tm1 2.775(14)
N9 Tm1 2.857(16)
N10 Tm1 2.695(14)
O2W Tm2 2.322(13)
O5W Tm2 2.299(12)
O6W Tm2 2.316(12)
O7N Tm2 2.488(17)
O8N Tm2 2.446(15)
O13N Tm2 2.437(15)
O14N Tm2 2.446(14)
O16N Tm2 2.463(13)
O17N Tm2 2.418(15)

loop_
_geom_torsion_atom_site_label_1
_geom_torsion_atom_site_label_2
_geom_torsion_atom_site_label_3
_geom_torsion_atom_site_label_4
_geom_torsion
N1 C1 C2 C3 4(3)
C18 C1 C2 C3 177.3(19)
C1 C2 C3 C4 -3(3)
C2 C3 C4 C5 2(3)
C3 C4 C5 N1 -3(3)
C3 C4 C5 C6 179.6(18)
N1 C5 C6 N2 -35(2)
C4 C5 C6 N2 142.4(17)
N2 C7 C8 N3 -54.0(18)
N3 C9 C10 C11 148(2)
N3 C9 C10 N4 -34(2)
N4 C10 C11 C12 1(4)
C9 C10 C11 C12 179(2)
C10 C11 C12 C13 1(4)
C11 C12 C13 C14 -2(4)
C12 C13 C14 N4 2(3)
C12 C13 C14 C15 179(2)
N4 C14 C15 N5 -28(3)
C13 C14 C15 N5 154.2(19)
N5 C16 C17 N6 -56.9(19)
N1 C1 C18 N6 -27(2)
C2 C1 C18 N6 159.8(18)
N2 C19 C20 N7 -23(2)
N2 C19 C20 C21 153.5(17)
N7 C20 C21 C22 -2(3)
C19 C20 C21 C22 -177.7(17)
C20 C21 C22 C23 0(3)
C21 C22 C23 C24 2(3)
C22 C23 C24 N7 -1(3)
N3 C25 C26 N8 -16(2)
N3 C25 C26 C27 160.1(17)
N8 C26 C27 C28 1(3)
C25 C26 C27 C28 -174.1(19)
C26 C27 C28 C29 6(3)
C27 C28 C29 C30 -8(3)
C28 C29 C30 N8 3(3)
N5 C31 C32 N9 -18(2)
N5 C31 C32 C33 158.6(16)
N9 C32 C33 C34 2(3)
C31 C32 C33 C34 -175.2(18)
C32 C33 C34 C35 4(3)
C33 C34 C35 C36 -8(3)
C34 C35 C36 N9 7(3)
N6 C37 C38 C39 156.4(17)
N6 C37 C38 N10 -21(2)
N10 C38 C39 C40 -3(3)
C37 C38 C39 C40 179.7(17)
C38 C39 C40 C41 4(3)
C39 C40 C41 C42 -1(3)
C40 C41 C42 N10 -3(3)
C4 C5 N1 C1 4(3)
C6 C5 N1 C1 -178.3(16)
C4 C5 N1 Tm1 -171.5(14)
C6 C5 N1 Tm1 6(2)
C2 C1 N1 C5 -4(3)
C18 C1 N1 C5 -178.1(17)
C2 C1 N1 Tm1 171.2(15)
C18 C1 N1 Tm1 -2(2)
C20 C19 N2 C6 174.0(14)
C20 C19 N2 C7 -68.0(17)
C20 C19 N2 Tm1 55.0(16)
C5 C6 N2 C19 -73.2(17)
C5 C6 N2 C7 171.1(14)
C5 C6 N2 Tm1 44.6(16)
C8 C7 N2 C19 162.7(13)
C8 C7 N2 C6 -80.9(17)
C8 C7 N2 Tm1 43.3(15)
C7 C8 N3 C9 -82.3(17)
C7 C8 N3 C25 161.5(14)
C7 C8 N3 Tm1 38.3(16)
C10 C9 N3 C8 168.4(15)
C10 C9 N3 C25 -76.5(18)
C10 C9 N3 Tm1 43.4(18)
C26 C25 N3 C8 -75.1(18)
C26 C25 N3 C9 170.1(14)
C26 C25 N3 Tm1 51.3(16)
C13 C14 N4 C10 0(3)
C15 C14 N4 C10 -177.3(17)
C13 C14 N4 Tm1 175.7(15)
C15 C14 N4 Tm1 -2(2)
C11 C10 N4 C14 -2(3)
C9 C10 N4 C14 -179.5(17)
C11 C10 N4 Tm1 -176.9(17)
C9 C10 N4 Tm1 5(2)
C14 C15 N5 C31 -78.9(19)
C14 C15 N5 C16 166.2(15)
C14 C15 N5 Tm1 41.5(18)
C32 C31 N5 C15 173.9(14)
C32 C31 N5 C16 -70.4(17)
C32 C31 N5 Tm1 52.9(16)
C17 C16 N5 C15 -81.8(18)
C17 C16 N5 C31 162.6(15)
C17 C16 N5 Tm1 41.4(17)
C1 C18 N6 C37 -76.3(18)
C1 C18 N6 C17 166.9(16)
C1 C18 N6 Tm1 40.2(18)
C38 C37 N6 C18 173.5(14)
C38 C37 N6 C17 -68.7(17)
C38 C37 N6 Tm1 53.9(15)
C16 C17 N6 C18 -81.2(18)
C16 C17 N6 C37 161.9(14)
C16 C17 N6 Tm1 44.0(17)
C21 C20 N7 C24 2(3)
C19 C20 N7 C24 178.2(15)
C21 C20 N7 Tm1 163.8(15)
C19 C20 N7 Tm1 -20.2(19)
C23 C24 N7 C20 -1(2)
C23 C24 N7 Tm1 -159.5(13)
C27 C26 N8 C30 -6(3)
C25 C26 N8 C30 169.9(16)
C27 C26 N8 Tm1 157.9(14)
C25 C26 N8 Tm1 -26.5(19)
C29 C30 N8 C26 4(3)
C29 C30 N8 Tm1 -157.7(13)
C33 C32 N9 C36 -3(3)
C31 C32 N9 C36 173.7(16)
C33 C32 N9 Tm1 160.8(15)
C31 C32 N9 Tm1 -22.5(19)
C35 C36 N9 C32 -1(3)
C35 C36 N9 Tm1 -162.2(15)
C41 C42 N10 C38 4(3)
C41 C42 N10 Tm1 -154.0(15)
C39 C38 N10 C42 -1(3)
C37 C38 N10 C42 176.3(15)
C39 C38 N10 Tm1 159.8(15)
C37 C38 N10 Tm1 -22.4(19)
O9N N3N O7N Tm2 -178.4(16)
O8N N3N O7N Tm2 4.4(18)
O9N N3N O8N Tm2 178.4(17)
O7N N3N O8N Tm2 -4.5(18)
O15N N5N O13N Tm2 -173.1(18)
O14N N5N O13N Tm2 5(2)
O15N N5N O14N Tm2 173.1(18)
O13N N5N O14N Tm2 -5(2)
O18N N6N O16N Tm2 -176.8(18)
O17N N6N O16N Tm2 1.1(19)
O16N N6N O17N Tm2 -1.1(19)
O18N N6N O17N Tm2 176.8(17)
C14 N4 Tm1 N1 87(14)
C10 N4 Tm1 N1 -98(14)
C14 N4 Tm1 N2 153.9(14)
C10 N4 Tm1 N2 -30.9(15)
C14 N4 Tm1 N6 -23.9(16)
C10 N4 Tm1 N6 151.3(13)
C14 N4 Tm1 N5 17.5(14)
C10 N4 Tm1 N5 -167.3(15)
C14 N4 Tm1 N3 -161.9(16)
C10 N4 Tm1 N3 13.3(13)
C14 N4 Tm1 N10 -67.9(14)
C10 N4 Tm1 N10 107.3(14)
C14 N4 Tm1 N7 112.6(15)
C10 N4 Tm1 N7 -72.2(13)
C14 N4 Tm1 N8 -121.8(14)
C10 N4 Tm1 N8 53.4(14)
C14 N4 Tm1 N9 59.4(15)
C10 N4 Tm1 N9 -125.4(13)
C5 N1 Tm1 N4 81(14)
C1 N1 Tm1 N4 -95(14)
C5 N1 Tm1 N2 13.2(12)
C1 N1 Tm1 N2 -162.4(14)
C5 N1 Tm1 N6 -167.3(15)
C1 N1 Tm1 N6 17.1(12)
C5 N1 Tm1 N5 149.6(12)
C1 N1 Tm1 N5 -26.0(14)
C5 N1 Tm1 N3 -29.4(15)
C1 N1 Tm1 N3 155.1(12)
C5 N1 Tm1 N10 -124.4(13)
C1 N1 Tm1 N10 60.0(14)
C5 N1 Tm1 N7 55.6(14)
C1 N1 Tm1 N7 -120.0(13)
C5 N1 Tm1 N8 -70.6(13)
C1 N1 Tm1 N8 113.9(14)
C5 N1 Tm1 N9 108.8(14)
C1 N1 Tm1 N9 -66.8(13)
C19 N2 Tm1 N4 -90.3(11)
C6 N2 Tm1 N4 152.2(10)
C7 N2 Tm1 N4 28.0(11)
C19 N2 Tm1 N1 87.7(11)
C6 N2 Tm1 N1 -29.7(10)
C7 N2 Tm1 N1 -154.0(11)
C19 N2 Tm1 N6 87.2(11)
C6 N2 Tm1 N6 -30.3(12)
C7 N2 Tm1 N6 -154.6(10)
C19 N2 Tm1 N5 -11.7(13)
C6 N2 Tm1 N5 -129.2(10)
C7 N2 Tm1 N5 106.6(11)
C19 N2 Tm1 N3 -134.5(11)
C6 N2 Tm1 N3 108.1(11)
C7 N2 Tm1 N3 -16.2(10)
C19 N2 Tm1 N10 177.7(9)
C6 N2 Tm1 N10 60.3(13)
C7 N2 Tm1 N10 -64.0(13)
C19 N2 Tm1 N7 -44.4(10)
C6 N2 Tm1 N7 -161.9(12)
C7 N2 Tm1 N7 73.9(10)
C19 N2 Tm1 N8 164.9(11)
C6 N2 Tm1 N8 47.5(10)
C7 N2 Tm1 N8 -76.8(10)
C19 N2 Tm1 N9 16.9(10)
C6 N2 Tm1 N9 -100.5(11)
C7 N2 Tm1 N9 135.2(10)
C18 N6 Tm1 N4 148.7(10)
C37 N6 Tm1 N4 -93.9(10)
C17 N6 Tm1 N4 24.6(13)
C18 N6 Tm1 N1 -29.3(10)
C37 N6 Tm1 N1 88.0(10)
C17 N6 Tm1 N1 -153.4(13)
C18 N6 Tm1 N2 -28.8(12)
C37 N6 Tm1 N2 88.6(10)
C17 N6 Tm1 N2 -152.9(10)
C18 N6 Tm1 N5 108.2(11)
C37 N6 Tm1 N5 -134.5(10)
C17 N6 Tm1 N5 -15.9(11)
C18 N6 Tm1 N3 -128.4(10)
C37 N6 Tm1 N3 -11.1(13)
C17 N6 Tm1 N3 107.5(12)
C18 N6 Tm1 N10 -162.5(12)
C37 N6 Tm1 N10 -45.1(9)
C17 N6 Tm1 N10 73.4(11)
C18 N6 Tm1 N7 58.6(12)
C37 N6 Tm1 N7 175.9(9)
C17 N6 Tm1 N7 -65.5(13)
C18 N6 Tm1 N8 -101.2(10)
C37 N6 Tm1 N8 16.1(10)
C17 N6 Tm1 N8 134.7(11)
C18 N6 Tm1 N9 46.1(10)
C37 N6 Tm1 N9 163.4(10)
C17 N6 Tm1 N9 -78.0(11)
C15 N5 Tm1 N4 -30.4(11)
C31 N5 Tm1 N4 88.8(11)
C16 N5 Tm1 N4 -151.9(12)
C15 N5 Tm1 N1 151.6(11)
C31 N5 Tm1 N1 -89.2(11)
C16 N5 Tm1 N1 30.1(12)
C15 N5 Tm1 N2 -128.7(11)
C31 N5 Tm1 N2 -9.5(13)
C16 N5 Tm1 N2 109.8(12)
C15 N5 Tm1 N6 109.0(12)
C31 N5 Tm1 N6 -131.8(11)
C16 N5 Tm1 N6 -12.5(10)
C15 N5 Tm1 N3 -29.7(13)
C31 N5 Tm1 N3 89.5(11)
C16 N5 Tm1 N3 -151.2(10)
C15 N5 Tm1 N10 45.2(11)
C31 N5 Tm1 N10 164.4(11)
C16 N5 Tm1 N10 -76.3(11)
C15 N5 Tm1 N7 -100.7(11)
C31 N5 Tm1 N7 18.5(10)
C16 N5 Tm1 N7 137.8(11)
C15 N5 Tm1 N8 56.6(13)
C31 N5 Tm1 N8 175.8(9)
C16 N5 Tm1 N8 -64.9(13)
C15 N5 Tm1 N9 -162.5(12)
C31 N5 Tm1 N9 -43.3(10)
C16 N5 Tm1 N9 76.0(11)
C8 N3 Tm1 N4 -148.1(12)
C9 N3 Tm1 N4 -28.6(11)
C25 N3 Tm1 N4 90.3(11)
C8 N3 Tm1 N1 29.9(12)
C9 N3 Tm1 N1 149.5(11)
C25 N3 Tm1 N1 -91.6(11)
C8 N3 Tm1 N2 -12.0(11)
C9 N3 Tm1 N2 107.5(12)
C25 N3 Tm1 N2 -133.5(11)
C8 N3 Tm1 N6 110.4(12)
C9 N3 Tm1 N6 -130.1(11)
C25 N3 Tm1 N6 -11.2(14)
C8 N3 Tm1 N5 -148.8(10)
C9 N3 Tm1 N5 -29.3(13)
C25 N3 Tm1 N5 89.6(11)
C8 N3 Tm1 N10 139.9(11)
C9 N3 Tm1 N10 -100.6(11)
C25 N3 Tm1 N10 18.3(11)
C8 N3 Tm1 N7 -74.3(11)
C9 N3 Tm1 N7 45.3(11)
C25 N3 Tm1 N7 164.2(11)
C8 N3 Tm1 N8 77.8(11)
C9 N3 Tm1 N8 -162.7(13)
C25 N3 Tm1 N8 -43.8(10)
C8 N3 Tm1 N9 -61.1(14)
C9 N3 Tm1 N9 58.4(14)
C25 N3 Tm1 N9 177.3(10)
C42 N10 Tm1 N4 -30.0(15)
C38 N10 Tm1 N4 171.2(13)
C42 N10 Tm1 N1 150.8(14)
C38 N10 Tm1 N1 -8.0(13)
C42 N10 Tm1 N2 78.0(16)
C38 N10 Tm1 N2 -80.8(14)
C42 N10 Tm1 N6 -164.7(16)
C38 N10 Tm1 N6 36.5(11)
C42 N10 Tm1 N5 -95.9(15)
C38 N10 Tm1 N5 105.2(12)
C42 N10 Tm1 N3 35.5(15)
C38 N10 Tm1 N3 -123.4(12)
C42 N10 Tm1 N7 -29.2(18)
C38 N10 Tm1 N7 172.0(10)
C42 N10 Tm1 N8 91.9(15)
C38 N10 Tm1 N8 -67.0(12)
C42 N10 Tm1 N9 -127.3(14)
C38 N10 Tm1 N9 73.8(13)
C20 N7 Tm1 N4 171.8(13)
C24 N7 Tm1 N4 -29.2(13)
C20 N7 Tm1 N1 -9.0(13)
C24 N7 Tm1 N1 150.0(13)
C20 N7 Tm1 N2 35.4(11)
C24 N7 Tm1 N2 -165.6(15)
C20 N7 Tm1 N6 -80.5(13)
C24 N7 Tm1 N6 78.5(15)
C20 N7 Tm1 N5 -124.6(12)
C24 N7 Tm1 N5 34.4(14)
C20 N7 Tm1 N3 103.9(12)
C24 N7 Tm1 N3 -97.1(14)
C20 N7 Tm1 N10 171.0(11)
C24 N7 Tm1 N10 -30.0(17)
C20 N7 Tm1 N8 73.2(13)
C24 N7 Tm1 N8 -127.8(13)
C20 N7 Tm1 N9 -66.9(12)
C24 N7 Tm1 N9 92.1(14)
C26 N8 Tm1 N4 -5.3(13)
C30 N8 Tm1 N4 156.2(14)
C26 N8 Tm1 N1 173.8(13)
C30 N8 Tm1 N1 -24.8(14)
C26 N8 Tm1 N2 107.3(12)
C30 N8 Tm1 N2 -91.2(14)
C26 N8 Tm1 N6 -122.4(12)
C30 N8 Tm1 N6 39.1(14)
C26 N8 Tm1 N5 -76.1(13)
C30 N8 Tm1 N5 85.3(15)
C26 N8 Tm1 N3 38.3(11)
C30 N8 Tm1 N3 -160.2(15)
C26 N8 Tm1 N10 -63.7(12)
C30 N8 Tm1 N10 97.7(14)
C26 N8 Tm1 N7 74.3(13)
C30 N8 Tm1 N7 -124.2(14)
C26 N8 Tm1 N9 172.7(11)
C30 N8 Tm1 N9 -25.8(17)
C32 N9 Tm1 N4 -8.2(13)
C36 N9 Tm1 N4 153.3(15)
C32 N9 Tm1 N1 172.7(13)
C36 N9 Tm1 N1 -25.8(15)
C32 N9 Tm1 N2 -123.6(12)
C36 N9 Tm1 N2 37.9(15)
C32 N9 Tm1 N6 105.4(13)
C36 N9 Tm1 N6 -93.1(15)
C32 N9 Tm1 N5 35.9(12)
C36 N9 Tm1 N5 -162.6(16)
C32 N9 Tm1 N3 -80.0(14)
C36 N9 Tm1 N3 81.6(17)
C32 N9 Tm1 N10 72.2(13)
C36 N9 Tm1 N10 -126.3(14)
C32 N9 Tm1 N7 -65.6(12)
C36 N9 Tm1 N7 95.9(15)
C32 N9 Tm1 N8 173.8(11)
C36 N9 Tm1 N8 -24.7(19)
N6N O17N Tm2 O5W -70.5(12)
N6N O17N Tm2 O6W 81.3(12)
N6N O17N Tm2 O2W 10.6(14)
N6N O17N Tm2 O13N -123.5(13)
N6N O17N Tm2 O8N -148.7(13)
N6N O17N Tm2 O14N 139.9(12)
N6N O17N Tm2 O16N 0.6(11)
N6N O17N Tm2 O7N 157.4(13)
N6N O17N Tm2 N5N -175.9(15)
N6N O17N Tm2 N3N -175.1(13)
N5N O13N Tm2 O5W 172.4(14)
N5N O13N Tm2 O6W 16.2(16)
N5N O13N Tm2 O2W 83.4(13)
N5N O13N Tm2 O17N -131.8(13)
N5N O13N Tm2 O8N -106.9(14)
N5N O13N Tm2 O14N -2.7(12)
N5N O13N Tm2 O16N 134.8(12)
N5N O13N Tm2 O7N -60.6(13)
N5N O13N Tm2 N6N 175.8(14)
N5N O13N Tm2 N3N -84.4(13)
N3N O8N Tm2 O5W -166.8(13)
N3N O8N Tm2 O6W -11.2(14)
N3N O8N Tm2 O2W 138.0(12)
N3N O8N Tm2 O17N -77.4(12)
N3N O8N Tm2 O13N 116.5(12)
N3N O8N Tm2 O14N 67.3(12)
N3N O8N Tm2 O16N -104.8(12)
N3N O8N Tm2 O7N 2.7(11)
N3N O8N Tm2 N6N -90.8(12)
N3N O8N Tm2 N5N 91.8(13)
N5N O14N Tm2 O5W -3.1(16)
N5N O14N Tm2 O6W -162.4(14)
N5N O14N Tm2 O2W -79.5(14)
N5N O14N Tm2 O17N 138.6(12)
N5N O14N Tm2 O13N 2.7(12)
N5N O14N Tm2 O8N 73.2(14)
N5N O14N Tm2 O16N -120.0(14)
N5N O14N Tm2 O7N 121.1(14)
N5N O14N Tm2 N6N -175.5(16)
N5N O14N Tm2 N3N 96.6(14)
N6N O16N Tm2 O5W 97.8(12)
N6N O16N Tm2 O6W -88.9(12)
N6N O16N Tm2 O2W -172.7(12)
N6N O16N Tm2 O17N -0.7(11)
N6N O16N Tm2 O13N 135.8(12)
N6N O16N Tm2 O8N 33.2(13)
N6N O16N Tm2 O14N -131.7(13)
N6N O16N Tm2 O7N -26.4(13)
N6N O16N Tm2 N5N 176.4(14)
N6N O16N Tm2 N3N 4.1(14)
N3N O7N Tm2 O5W 10.5(14)
N3N O7N Tm2 O6W 165.5(13)
N3N O7N Tm2 O2W -147.2(11)
N3N O7N Tm2 O17N 80.3(12)
N3N O7N Tm2 O13N -66.8(12)
N3N O7N Tm2 O8N -2.6(11)
N3N O7N Tm2 O14N -110.8(13)
N3N O7N Tm2 O16N 101.5(12)
N3N O7N Tm2 N6N 90.2(12)
N3N O7N Tm2 N5N -89.1(12)
O16N N6N Tm2 O5W -75.3(12)
O18N N6N Tm2 O5W 54(31)
O17N N6N Tm2 O5W 105.8(12)
O16N N6N Tm2 O6W 85.2(12)
O18N N6N Tm2 O6W -146(31)
O17N N6N Tm2 O6W -93.7(12)
O16N N6N Tm2 O2W 7.3(12)
O18N N6N Tm2 O2W 136(31)
O17N N6N Tm2 O2W -171.6(11)
O16N N6N Tm2 O17N 179(2)
O18N N6N Tm2 O17N -52(30)
O16N N6N Tm2 O13N -78.7(18)
O18N N6N Tm2 O13N 50(32)
O17N N6N Tm2 O13N 102.5(17)
O16N N6N Tm2 O8N -151.1(12)
O18N N6N Tm2 O8N -22(31)
O17N N6N Tm2 O8N 30.1(12)
O16N N6N Tm2 O14N 98.4(19)
O18N N6N Tm2 O14N -133(30)
O17N N6N Tm2 O14N -80(2)
O18N N6N Tm2 O16N 129(31)
O17N N6N Tm2 O16N -179(2)
O16N N6N Tm2 O7N 157.3(11)
O18N N6N Tm2 O7N -74(31)
O17N N6N Tm2 O7N -21.6(12)
O16N N6N Tm2 N5N -38(13)
O18N N6N Tm2 N5N 91(35)
O17N N6N Tm2 N5N 143(12)
O16N N6N Tm2 N3N -176.5(12)
O18N N6N Tm2 N3N -47(31)
O17N N6N Tm2 N3N 4.6(12)
O15N N5N Tm2 O5W 83(19)
O14N N5N Tm2 O5W 177.5(14)
O13N N5N Tm2 O5W -7.4(14)
O15N N5N Tm2 O6W -77(19)
O14N N5N Tm2 O6W 17.8(14)
O13N N5N Tm2 O6W -167.0(13)
O15N N5N Tm2 O2W 0(19)
O14N N5N Tm2 O2W 94.7(14)
O13N N5N Tm2 O2W -90.2(13)
O15N N5N Tm2 O17N -175(18)
O14N N5N Tm2 O17N -80(2)
O13N N5N Tm2 O17N 95.1(19)
O15N N5N Tm2 O13N 90(20)
O14N N5N Tm2 O13N -175(2)
O15N N5N Tm2 O8N 159(20)
O14N N5N Tm2 O8N -106.2(14)
O13N N5N Tm2 O8N 68.9(13)
O15N N5N Tm2 O14N -94(20)
O13N N5N Tm2 O14N 175(2)
O15N N5N Tm2 O16N 11(20)
O14N N5N Tm2 O16N 105.7(17)
O13N N5N Tm2 O16N -79.2(18)
O15N N5N Tm2 O7N -149(19)
O14N N5N Tm2 O7N -54.7(14)
O13N N5N Tm2 O7N 120.4(13)
O15N N5N Tm2 N6N 46(28)
O14N N5N Tm2 N6N 141(12)
O13N N5N Tm2 N6N -44(13)
O15N N5N Tm2 N3N -175(19)
O14N N5N Tm2 N3N -80.8(14)
O13N N5N Tm2 N3N 94.3(13)
O9N N3N Tm2 O5W -97(68)
O8N N3N Tm2 O5W 13.2(13)
O7N N3N Tm2 O5W -171.6(12)
O9N N3N Tm2 O6W 60(68)
O8N N3N Tm2 O6W 170.7(12)
O7N N3N Tm2 O6W -14.1(12)
O9N N3N Tm2 O2W 150(67)
O8N N3N Tm2 O2W -99.6(18)
O7N N3N Tm2 O2W 76(2)
O9N N3N Tm2 O17N -16(67)
O8N N3N Tm2 O17N 94.2(12)
O7N N3N Tm2 O17N -90.5(12)
O9N N3N Tm2 O13N -171(100)
O8N N3N Tm2 O13N -60.4(12)
O7N N3N Tm2 O13N 114.8(12)
O9N N3N Tm2 O8N -110(68)
O7N N3N Tm2 O8N 175(2)
O9N N3N Tm2 O14N 138(68)
O8N N3N Tm2 O14N -111.6(12)
O7N N3N Tm2 O14N 63.7(12)
O9N N3N Tm2 O16N -20(68)
O8N N3N Tm2 O16N 90.2(13)
O7N N3N Tm2 O16N -94.5(12)
O9N N3N Tm2 O7N 74(67)
O8N N3N Tm2 O7N -175(2)
O9N N3N Tm2 N6N -18(68)
O8N N3N Tm2 N6N 92.0(12)
O7N N3N Tm2 N6N -92.7(12)
O9N N3N Tm2 N5N 163(68)
O8N N3N Tm2 N5N -86.1(13)
O7N N3N Tm2 N5N 89.1(13)
